data_4077816
loop_
_publ_author_name
'Wang, Shaowu'
'Yang, Qingchuan'
'Mak, Thomas C. W.'
'Xie, Zuowei'

_publ_section_title
;
 Cyclopentadienyl vs Indenyl Substituents. Organolanthanide Complexes and
 Biscarborane Compounds Derived from a Versatile Ligand,
 Me2Si(C9H7)(C2B10H11)
;
_journal_issue 22
_journal_name_full Organometallics
_journal_page_first 4478
_journal_paper_doi 10.1021/om990453g
_journal_volume 18
_journal_year 1999
_chemical_formula_sum 'C92 H156 B20 Er2 Na2 O13 Si4'
_chemical_formula_weight 2179.23
_chemical_name_systematic
; 
 ? 
;
_space_group_IT_number 15
_symmetry_cell_setting monoclinic
_symmetry_space_group_name_Hall '-C 2yc'
_symmetry_space_group_name_H-M 'C 1 2/c 1'
_atom_sites_solution_hydrogens geom
_atom_sites_solution_primary direct
_atom_sites_solution_secondary difmap
_audit_creation_method SHELXL
_cell_angle_alpha 90.00
_cell_angle_beta 115.190(2)
_cell_angle_gamma 90.00
_cell_formula_units_Z 4
_cell_length_a 31.8200(14)
_cell_length_b 20.4450(8)
_cell_length_c 19.2020(8)
_cell_measurement_temperature 293(2)
_cell_volume 11304.1(8)
_computing_cell_refinement 'BIOTEX Rigaku'
_computing_data_collection 'RAXIS Rigaku'
_computing_data_reduction 'BIOTEX Rigaku'
_computing_molecular_graphics 'Seimens SHELXTL'
_computing_publication_material 'Seimens SHELXTL'
_computing_structure_refinement 'SHELXL-97 (Sheldrick, 1997)'
_computing_structure_solution 'SHELXS-86 (Sheldrick, 1990)'
_diffrn_ambient_temperature 293(2)
_diffrn_measurement_device 'IP Rigaku'
_diffrn_measurement_method IP
_diffrn_radiation_monochromator graphite
_diffrn_radiation_source 'rotation anode'
_diffrn_radiation_type MoK\a
_diffrn_radiation_wavelength 0.71073
_diffrn_reflns_av_R_equivalents 0.0479
_diffrn_reflns_av_sigmaI/netI 0.0763
_diffrn_reflns_limit_h_max 38
_diffrn_reflns_limit_h_min 0
_diffrn_reflns_limit_k_max 23
_diffrn_reflns_limit_k_min -23
_diffrn_reflns_limit_l_max 21
_diffrn_reflns_limit_l_min -23
_diffrn_reflns_number 14193
_diffrn_reflns_theta_max 25.59
_diffrn_reflns_theta_min 1.22
_exptl_absorpt_coefficient_mu 1.578
_exptl_absorpt_correction_T_max 1.121
_exptl_absorpt_correction_T_min 0.902
_exptl_absorpt_correction_type abscor
_exptl_crystal_colour yellow
_exptl_crystal_density_diffrn 1.280
_exptl_crystal_density_meas ?
_exptl_crystal_description block
_exptl_crystal_F_000 4504
_exptl_crystal_size_max 0.15
_exptl_crystal_size_mid 0.15
_exptl_crystal_size_min 0.14
_refine_diff_density_max 1.487
_refine_diff_density_min -1.304
_refine_diff_density_rms 0.107
_refine_ls_extinction_coef 0.00051(2)
_refine_ls_extinction_expression Fc^*^=kFc[1+0.001xFc^2^\l^3^/sin(2\q)]^-1/4^
_refine_ls_extinction_method SHELXL
_refine_ls_goodness_of_fit_all 1.060
_refine_ls_goodness_of_fit_obs 1.080
_refine_ls_hydrogen_treatment constr
_refine_ls_matrix_type full
_refine_ls_number_parameters 602
_refine_ls_number_reflns 8290
_refine_ls_number_restraints 0
_refine_ls_restrained_S_all 1.060
_refine_ls_restrained_S_obs 1.080
_refine_ls_R_factor_all 0.0716
_refine_ls_R_factor_obs 0.0550
_refine_ls_shift/esd_max -0.869
_refine_ls_shift/esd_mean 0.033
_refine_ls_structure_factor_coef Fsqd
_refine_ls_weighting_details 'w=1/[\s^2^(Fo^2^)+(0.0700P)^2^+0.0000P] where P=(Fo^2^+2Fc^2^)/3'
_refine_ls_weighting_scheme calc
_refine_ls_wR_factor_all 0.1376
_refine_ls_wR_factor_obs 0.1291
_reflns_number_observed 7085
_reflns_number_total 8290
_reflns_observed_criterion >2sigma(I)
_cod_data_source_file om990453g.cif
_cod_data_source_block compound_10
_cod_depositor_comments
;
The following automatic conversions were performed:

'_exptl_crystal_density_meas' value 'not measured' was changed to '?'
- the value is perceived as not measured.

Automatic conversion script
Id: cif_fix_values 3008 2015-01-20 13:52:24Z robertas 

The following automatic conversions were performed:

'_refine_ls_weighting_scheme' value 'calc
w=1/[\s^2^(Fo^2^)+(0.0700P)^2^+0.0000P] where P=(Fo^2^+2Fc^2^)/3' was
changed to 'calc'. New tag '_refine_ls_weighting_details' was
created. The value of the new tag was set to
'w=1/[\s^2^(Fo^2^)+(0.0700P)^2^+0.0000P] where P=(Fo^2^+2Fc^2^)/3'.

Automatic conversion script
Id: cif_fix_values 3143 2015-03-26 13:38:13Z robertas 
;
_cod_original_sg_symbol_H-M C2/c
_cod_database_code 4077816

loop_
_symmetry_equiv_pos_as_xyz
'x, y, z'
'-x, y, -z+1/2'
'x+1/2, y+1/2, z'
'-x+1/2, y+1/2, -z+1/2'
'-x, -y, -z'
'x, -y, z-1/2'
'-x+1/2, -y+1/2, -z'
'x+1/2, -y+1/2, z-1/2'

loop_
_atom_site_aniso_label
_atom_site_aniso_U_11
_atom_site_aniso_U_22
_atom_site_aniso_U_33
_atom_site_aniso_U_23
_atom_site_aniso_U_13
_atom_site_aniso_U_12
O1 0.0682(8) 0.0671(10) 0.0604(9) 0.0026(8) 0.0268(7) 0.0009(7)
Er1 0.05594(5) 0.06801(7) 0.04451(5) 0.00237(5) 0.02087(3) -0.00081(5)
Si1 0.0799(4) 0.1512(8) 0.0516(4) 0.0000(5) 0.0329(3) -0.0074(5)
Si2 0.0707(3) 0.0655(4) 0.0502(3) 0.0001(3) 0.0236(3) -0.0022(3)
Na1 0.0976(10) 0.1066(13) 0.0851(10) 0.000 0.0339(8) 0.000
Na2 0.1300(13) 0.118(2) 0.191(2) 0.000 0.0848(12) 0.000
O3 0.128(2) 0.147(2) 0.126(2) 0.037(2) 0.0372(14) -0.011(2)
O4 0.162(2) 0.158(2) 0.130(2) 0.034(2) 0.0712(14) -0.013(2)
O5 0.108(2) 0.141(2) 0.096(2) -0.0065(15) 0.0199(13) 0.0288(14)
O6 0.198(3) 0.208(3) 0.176(3) 0.029(3) 0.076(2) 0.080(2)
O7 0.153(2) 0.154(3) 0.278(3) -0.030(2) 0.114(2) 0.022(2)
O8 0.095(2) 0.132(3) 0.138(3) 0.000 0.043(2) 0.000
C1 0.0619(12) 0.083(2) 0.0478(12) 0.0002(12) 0.0189(10) -0.0023(12)
C2 0.0805(15) 0.089(2) 0.0430(12) -0.0063(12) 0.0221(10) 0.0024(13)
C3 0.135(2) 0.207(4) 0.077(2) 0.036(2) 0.043(2) -0.052(2)
C4 0.104(2) 0.282(5) 0.089(2) -0.057(3) 0.047(2) 0.020(3)
C5 0.082(2) 0.111(2) 0.070(2) 0.000(2) 0.0333(12) -0.007(2)
C6 0.111(2) 0.082(2) 0.081(2) -0.013(2) 0.034(2) -0.006(2)
C11 0.0618(12) 0.097(2) 0.0732(15) 0.0007(14) 0.0336(10) -0.0007(12)
C12 0.0705(12) 0.093(2) 0.0622(13) 0.0152(13) 0.0341(9) -0.0025(13)
C13 0.0670(13) 0.095(2) 0.0679(14) -0.0018(14) 0.0324(10) -0.0134(13)
C14 0.0586(14) 0.137(3) 0.061(2) 0.005(2) 0.0143(12) 0.010(2)
C15 0.0689(15) 0.123(2) 0.081(2) 0.020(2) 0.0231(13) 0.024(2)
C16 0.084(2) 0.107(2) 0.106(2) 0.008(2) 0.0428(14) 0.020(2)
C17 0.0741(14) 0.104(2) 0.075(2) -0.006(2) 0.0320(11) 0.0140(14)
C18 0.0559(11) 0.105(2) 0.0619(13) 0.0017(14) 0.0281(9) -0.0006(12)
C19 0.0495(11) 0.105(2) 0.0597(13) 0.0048(13) 0.0241(9) -0.0078(12)
C21 0.0650(12) 0.074(2) 0.0459(11) 0.0008(11) 0.0235(9) -0.0005(11)
C22 0.0730(12) 0.073(2) 0.0651(13) 0.0079(12) 0.0355(9) 0.0053(11)
C23 0.0588(12) 0.103(2) 0.0678(14) -0.0213(14) 0.0232(10) 0.0005(13)
C24 0.119(2) 0.086(2) 0.0560(15) 0.0149(14) 0.0275(14) 0.027(2)
C25 0.172(3) 0.091(2) 0.086(2) 0.032(2) 0.062(2) 0.018(2)
C26 0.171(3) 0.068(2) 0.106(2) 0.023(2) 0.069(2) -0.011(2)
C27 0.106(2) 0.072(2) 0.089(2) 0.0048(15) 0.0441(14) -0.0101(15)
C28 0.0802(14) 0.079(2) 0.0494(12) 0.0033(12) 0.0291(10) 0.0037(13)
C29 0.0724(14) 0.080(2) 0.0495(13) -0.0025(12) 0.0208(10) 0.0100(12)
C31 0.223(6) 0.414(7) 0.351(8) 0.254(5) -0.068(6) -0.138(5)
C32 0.162(4) 0.343(5) 0.336(7) 0.203(4) 0.011(4) -0.099(4)
C33 0.171(4) 0.162(4) 0.349(7) 0.042(4) 0.137(4) -0.029(3)
C34 0.142(3) 0.289(6) 0.387(7) 0.134(6) 0.125(4) -0.008(4)
C41 0.671(7) 0.138(4) 0.464(5) 0.137(4) 0.462(4) 0.126(5)
C42 0.188(4) 0.180(4) 0.175(4) 0.057(4) 0.059(3) -0.007(4)
C43 0.192(4) 0.245(5) 0.122(4) 0.014(4) 0.054(3) -0.064(4)
C44 0.174(4) 0.319(6) 0.271(5) 0.160(5) 0.105(4) 0.028(5)
C51 0.190(4) 0.333(5) 0.173(5) -0.072(4) 0.005(4) 0.152(3)
C52 0.207(5) 0.247(5) 0.131(4) -0.069(4) -0.033(4) 0.106(4)
C53 0.151(4) 0.298(5) 0.125(4) -0.051(4) 0.000(3) 0.100(3)
C54 0.164(4) 0.338(7) 0.138(4) -0.021(5) 0.028(3) 0.095(4)
C61 0.248(6) 0.199(5) 0.272(7) 0.073(5) 0.103(5) 0.061(5)
C62 0.243(7) 0.208(6) 0.226(7) 0.069(5) 0.011(6) 0.000(5)
C63 0.213(6) 0.201(6) 0.226(7) -0.010(6) 0.036(5) 0.003(5)
C64 0.580(8) 0.394(7) 0.151(5) 0.054(5) 0.151(5) 0.327(5)
C71 0.224(4) 0.193(5) 0.363(6) -0.066(5) 0.194(3) -0.017(4)
C72 0.176(5) 0.214(5) 0.519(10) -0.165(6) 0.139(5) -0.014(4)
C73 0.119(4) 0.245(6) 0.542(13) -0.108(7) 0.065(6) 0.053(4)
C74 0.193(5) 0.161(5) 0.748(16) -0.079(7) 0.200(7) 0.006(4)
C81 0.093(2) 0.159(4) 0.217(5) -0.006(4) 0.058(3) -0.009(3)
C82 0.197(5) 0.130(5) 0.530(13) -0.033(6) 0.157(7) -0.019(3)
B3 0.081(2) 0.090(2) 0.056(2) 0.001(2) 0.0236(13) 0.008(2)
B4 0.062(2) 0.144(4) 0.063(2) -0.003(2) 0.0169(14) 0.004(2)
B5 0.083(2) 0.121(3) 0.057(2) 0.003(2) 0.0261(14) -0.020(2)
B6 0.088(2) 0.077(2) 0.063(2) 0.007(2) 0.0227(15) -0.001(2)
B7 0.085(2) 0.123(3) 0.047(2) -0.010(2) 0.0200(14) -0.003(2)
B8 0.089(2) 0.134(3) 0.057(2) -0.012(2) 0.003(2) 0.012(2)
B9 0.080(2) 0.166(4) 0.072(2) -0.027(2) 0.015(2) -0.038(2)
B10 0.114(3) 0.104(3) 0.071(2) -0.007(2) 0.016(2) -0.029(2)
B11 0.113(2) 0.104(3) 0.059(2) -0.020(2) 0.029(2) -0.004(2)
B12 0.111(3) 0.133(3) 0.053(2) -0.021(2) 0.018(2) -0.020(2)

loop_
_atom_site_label
_atom_site_type_symbol
_atom_site_fract_x
_atom_site_fract_y
_atom_site_fract_z
_atom_site_U_iso_or_equiv
_atom_site_thermal_displace_type
_atom_site_occupancy
_atom_site_calc_flag
_atom_site_refinement_flags
O1 O 0.26083(5) 0.30411(8) 1.09951(9) 0.0654(6) Uani 1 d .
Er1 Er 0.240518(3) 0.280635(6) 0.844312(6) 0.05633(3) Uani 1 d .
Si1 Si 0.26302(3) 0.25798(7) 0.66140(5) 0.0926(3) Uani 1 d .
Si2 Si 0.27256(2) 0.36524(4) 1.05839(4) 0.0629(2) Uani 1 d .
Na1 Na 0.0000 0.56611(9) 0.7500 0.0982(7) Uani 1 d S
Na2 Na 0.5000 0.45452(12) 1.2500 0.1405(10) Uani 1 d S
O3 O 0.02515(9) 0.65301(13) 0.6902(2) 0.1393(12) Uani 1 d .
O4 O -0.02041(10) 0.48652(14) 0.8266(2) 0.1467(13) Uani 1 d .
O5 O 0.08007(8) 0.55444(13) 0.84890(14) 0.1232(11) Uani 1 d .
O6 O 0.46782(12) 0.4491(2) 1.1135(2) 0.195(2) Uani 1 d .
O7 O 0.44030(10) 0.5197(2) 1.2438(2) 0.187(2) Uani 1 d .
O8 O 0.5000 0.3413(2) 1.2500 0.124(2) Uani 1 d S
C1 C 0.18214(8) 0.24764(14) 0.70849(14) 0.0659(9) Uani 1 d .
C2 C 0.20108(9) 0.23294(13) 0.63715(14) 0.0722(10) Uani 1 d .
C3 C 0.26172(12) 0.3364(2) 0.6096(2) 0.141(2) Uani 1 d .
H3A H 0.24604(12) 0.3293(2) 0.5551(2) 0.211 Uiso 1 calc R
H3B H 0.29292(12) 0.3507(2) 0.6229(2) 0.211 Uiso 1 calc R
H3C H 0.24552(12) 0.3692(2) 0.6245(2) 0.211 Uiso 1 calc R
C4 C 0.28961(12) 0.1928(2) 0.6267(2) 0.156(2) Uani 1 d .
H4A H 0.27251(12) 0.1881(2) 0.5720(2) 0.234 Uiso 1 calc R
H4B H 0.28892(12) 0.1523(2) 0.6514(2) 0.234 Uiso 1 calc R
H4C H 0.32121(12) 0.2042(2) 0.6386(2) 0.234 Uiso 1 calc R
C5 C 0.33564(9) 0.3650(2) 1.0794(2) 0.0874(11) Uani 1 d .
H5A H 0.35400(9) 0.3659(2) 1.1340(2) 0.131 Uiso 1 calc R
H5B H 0.34256(9) 0.4027(2) 1.0565(2) 0.131 Uiso 1 calc R
H5C H 0.34270(9) 0.3261(2) 1.0584(2) 0.131 Uiso 1 calc R
C6 C 0.26050(11) 0.44361(14) 1.0968(2) 0.0937(13) Uani 1 d .
H6A H 0.27888(11) 0.44549(14) 1.1514(2) 0.141 Uiso 1 calc R
H6B H 0.22816(11) 0.44569(14) 1.0860(2) 0.141 Uiso 1 calc R
H6C H 0.26827(11) 0.47986(14) 1.0727(2) 0.141 Uiso 1 calc R
C11 C 0.29307(9) 0.27127(14) 0.7660(2) 0.0756(10) Uani 1 d .
C12 C 0.30089(8) 0.33257(14) 0.80185(14) 0.0731(9) Uani 1 d .
H12 H 0.29033(8) 0.37204(14) 0.77626(14) 0.088 Uiso 1 calc R
C13 C 0.32683(8) 0.32635(14) 0.8817(2) 0.0755(10) Uani 1 d .
H13 H 0.33490(8) 0.36018(14) 0.9174(2) 0.091 Uiso 1 calc R
C14 C 0.36596(9) 0.2250(2) 0.9664(2) 0.0891(12) Uani 1 d .
H14 H 0.38021(9) 0.2471(2) 1.0130(2) 0.107 Uiso 1 calc R
C15 C 0.37142(9) 0.1603(2) 0.9639(2) 0.0939(12) Uani 1 d .
H15 H 0.38965(9) 0.1379(2) 1.0088(2) 0.113 Uiso 1 calc R
C16 C 0.35007(10) 0.1260(2) 0.8946(2) 0.0980(13) Uani 1 d .
H16 H 0.35413(10) 0.0809(2) 0.8948(2) 0.118 Uiso 1 calc R
C17 C 0.32364(9) 0.15617(15) 0.8271(2) 0.0843(11) Uani 1 d .
H17 H 0.30971(9) 0.13223(15) 0.7817(2) 0.101 Uiso 1 calc R
C18 C 0.31760(8) 0.22535(14) 0.8269(2) 0.0732(10) Uani 1 d .
C19 C 0.33842(8) 0.26033(15) 0.89811(15) 0.0710(9) Uani 1 d .
C21 C 0.23625(8) 0.36339(12) 0.95253(13) 0.0615(8) Uani 1 d .
C22 C 0.19383(8) 0.32846(13) 0.91809(14) 0.0684(9) Uani 1 d .
H22 H 0.18381(8) 0.29794(13) 0.94365(14) 0.082 Uiso 1 calc R
C23 C 0.16893(8) 0.34579(15) 0.84067(15) 0.0780(10) Uani 1 d .
H23 H 0.14086(8) 0.32800(15) 0.80621(15) 0.094 Uiso 1 calc R
C24 C 0.18692(11) 0.43379(14) 0.7576(2) 0.0901(12) Uani 1 d .
H24 H 0.16051(11) 0.42638(14) 0.7122(2) 0.108 Uiso 1 calc R
C25 C 0.21735(13) 0.4797(2) 0.7599(2) 0.1140(15) Uani 1 d .
H25 H 0.21274(13) 0.5029(2) 0.7156(2) 0.137 Uiso 1 calc R
C26 C 0.25641(13) 0.4930(2) 0.8293(2) 0.1115(14) Uani 1 d .
H26 H 0.27619(13) 0.5269(2) 0.8305(2) 0.134 Uiso 1 calc R
C27 C 0.26617(10) 0.45797(14) 0.8944(2) 0.0881(12) Uani 1 d .
H27 H 0.29276(10) 0.46709(14) 0.9389(2) 0.106 Uiso 1 calc R
C28 C 0.23594(9) 0.40787(13) 0.89433(14) 0.0690(9) Uani 1 d .
C29 C 0.19486(9) 0.39608(13) 0.82459(14) 0.0692(9) Uani 1 d .
C31 C -0.0011(3) 0.6929(3) 0.6359(5) 0.395(5) Uani 1 d .
H31A H -0.0223(3) 0.7146(3) 0.6527(5) 0.474 Uiso 1 calc R
H31B H -0.0196(3) 0.6674(3) 0.5905(5) 0.474 Uiso 1 calc R
C32 C 0.0229(2) 0.7399(3) 0.6159(4) 0.313(4) Uani 1 d .
H32A H 0.0208(2) 0.7313(3) 0.5649(4) 0.376 Uiso 1 calc R
H32B H 0.0101(2) 0.7829(3) 0.6161(4) 0.376 Uiso 1 calc R
C33 C 0.0652(2) 0.7370(2) 0.6659(4) 0.219(3) Uani 1 d .
H33A H 0.0735(2) 0.7774(2) 0.6951(4) 0.262 Uiso 1 calc R
H33B H 0.0854(2) 0.7317(2) 0.6401(4) 0.262 Uiso 1 calc R
C34 C 0.0711(2) 0.6822(3) 0.7174(4) 0.268(4) Uani 1 d .
H34A H 0.0817(2) 0.6971(3) 0.7702(4) 0.322 Uiso 1 calc R
H34B H 0.0933(2) 0.6511(3) 0.7147(4) 0.322 Uiso 1 calc R
C41 C -0.0007(2) 0.4295(3) 0.8501(4) 0.348(3) Uani 1 d .
H41A H 0.0327(2) 0.4345(3) 0.8705(4) 0.418 Uiso 1 calc R
H41B H -0.0105(2) 0.4000(3) 0.8066(4) 0.418 Uiso 1 calc R
C42 C -0.0124(2) 0.4009(3) 0.9092(3) 0.187(3) Uani 1 d .
H42A H -0.0241(2) 0.3566(3) 0.8956(3) 0.225 Uiso 1 calc R
H42B H 0.0143(2) 0.4002(3) 0.9588(3) 0.225 Uiso 1 calc R
C43 C -0.0486(2) 0.4445(3) 0.9105(3) 0.191(3) Uani 1 d .
H43A H -0.0780(2) 0.4217(3) 0.8945(3) 0.229 Uiso 1 calc R
H43B H -0.0399(2) 0.4626(3) 0.9615(3) 0.229 Uiso 1 calc R
C44 C -0.0514(2) 0.4943(3) 0.8567(4) 0.251(3) Uani 1 d .
H44A H -0.0824(2) 0.4945(3) 0.8152(4) 0.301 Uiso 1 calc R
H44B H -0.0462(2) 0.5365(3) 0.8822(4) 0.301 Uiso 1 calc R
C51 C 0.0996(2) 0.5836(3) 0.9189(3) 0.257(3) Uani 1 d .
H51A H 0.0768(2) 0.5867(3) 0.9398(3) 0.308 Uiso 1 calc R
H51B H 0.1091(2) 0.6276(3) 0.9132(3) 0.308 Uiso 1 calc R
C52 C 0.1390(2) 0.5481(3) 0.9710(3) 0.232(3) Uani 1 d .
H52A H 0.1631(2) 0.5775(3) 1.0043(3) 0.278 Uiso 1 calc R
H52B H 0.1305(2) 0.5186(3) 1.0025(3) 0.278 Uiso 1 calc R
C53 C 0.1531(2) 0.5144(3) 0.9238(3) 0.212(3) Uani 1 d .
H53A H 0.1576(2) 0.4687(3) 0.9389(3) 0.254 Uiso 1 calc R
H53B H 0.1824(2) 0.5319(3) 0.9280(3) 0.254 Uiso 1 calc R
C54 C 0.1185(2) 0.5201(3) 0.8458(3) 0.226(3) Uani 1 d .
H54A H 0.1088(2) 0.4771(3) 0.8233(3) 0.271 Uiso 1 calc R
H54B H 0.1307(2) 0.5441(3) 0.8149(3) 0.271 Uiso 1 calc R
C61 C 0.4393(2) 0.4958(3) 1.0575(4) 0.242(4) Uani 1 d .
H61A H 0.4124(2) 0.5070(3) 1.0665(4) 0.291 Uiso 1 calc R
H61B H 0.4567(2) 0.5355(3) 1.0605(4) 0.291 Uiso 1 calc R
C62 C 0.4253(2) 0.4663(3) 0.9847(4) 0.256(5) Uani 1 d .
H62A H 0.4323(2) 0.4949(3) 0.9507(4) 0.308 Uiso 1 calc R
H62B H 0.3921(2) 0.4584(3) 0.9618(4) 0.308 Uiso 1 calc R
C63 C 0.4503(2) 0.4043(3) 0.9947(4) 0.233(4) Uani 1 d .
H63A H 0.4289(2) 0.3680(3) 0.9739(4) 0.280 Uiso 1 calc R
H63B H 0.4712(2) 0.4056(3) 0.9700(4) 0.280 Uiso 1 calc R
C64 C 0.4749(3) 0.3994(4) 1.0751(4) 0.377(4) Uani 1 d .
H64A H 0.4659(3) 0.3591(4) 1.0919(4) 0.452 Uiso 1 calc R
H64B H 0.5078(3) 0.3966(4) 1.0880(4) 0.452 Uiso 1 calc R
C71 C 0.4007(2) 0.4970(3) 1.2476(4) 0.236(3) Uani 1 d .
H71A H 0.4088(2) 0.4777(3) 1.2978(4) 0.283 Uiso 1 calc R
H71B H 0.3871(2) 0.4630(3) 1.2093(4) 0.283 Uiso 1 calc R
C72 C 0.3682(2) 0.5456(3) 1.2353(5) 0.306(5) Uani 1 d .
H72A H 0.3407(2) 0.5378(3) 1.1879(5) 0.367 Uiso 1 calc R
H72B H 0.3591(2) 0.5474(3) 1.2775(5) 0.367 Uiso 1 calc R
C73 C 0.3884(2) 0.6003(3) 1.2308(6) 0.328(6) Uani 1 d .
H73A H 0.3889(2) 0.6310(3) 1.2697(6) 0.394 Uiso 1 calc R
H73B H 0.3719(2) 0.6201(3) 1.1805(6) 0.394 Uiso 1 calc R
C74 C 0.4353(2) 0.5834(3) 1.2433(6) 0.367(7) Uani 1 d .
H74A H 0.4420(2) 0.6023(3) 1.2027(6) 0.441 Uiso 1 calc R
H74B H 0.4572(2) 0.6015(3) 1.2920(6) 0.441 Uiso 1 calc R
C81 C 0.46084(13) 0.3010(2) 1.2293(3) 0.159(3) Uani 1 d .
H81A H 0.44692(13) 0.3076(2) 1.2649(3) 0.191 Uiso 1 calc R
H81B H 0.43803(13) 0.3126(2) 1.1781(3) 0.191 Uiso 1 calc R
C82 C 0.4731(2) 0.2370(2) 1.2304(6) 0.285(6) Uani 1 d .
H82A H 0.4616(2) 0.2197(2) 1.1786(6) 0.342 Uiso 1 calc R
H82B H 0.4608(2) 0.2109(2) 1.2596(6) 0.342 Uiso 1 calc R
B3 B 0.16284(12) 0.2958(2) 0.6262(2) 0.0773(12) Uani 1 d .
H3 H 0.17224(12) 0.3479(2) 0.6290(2) 0.093 Uiso 1 calc R
B4 B 0.12385(12) 0.2681(2) 0.6621(2) 0.093(2) Uani 1 d .
H4 H 0.10678(12) 0.3015(2) 0.6868(2) 0.111 Uiso 1 calc R
B5 B 0.14198(12) 0.1899(2) 0.6993(2) 0.0882(13) Uani 1 d .
H5 H 0.13639(12) 0.1719(2) 0.7487(2) 0.106 Uiso 1 calc R
B6 B 0.19226(12) 0.1700(2) 0.6871(2) 0.0790(12) Uani 1 d .
H6 H 0.22062(12) 0.1404(2) 0.7291(2) 0.095 Uiso 1 calc R
B7 B 0.15717(13) 0.2440(2) 0.5483(2) 0.0877(13) Uani 1 d .
H7 H 0.16260(13) 0.2627(2) 0.4990(2) 0.105 Uiso 1 calc R
B8 B 0.10853(15) 0.2649(2) 0.5607(2) 0.103(2) Uani 1 d .
H8 H 0.08190(15) 0.2971(2) 0.5192(2) 0.124 Uiso 1 calc R
B9 B 0.09500(14) 0.1991(2) 0.6066(2) 0.112(2) Uani 1 d .
H9 H 0.05890(14) 0.1878(2) 0.5954(2) 0.134 Uiso 1 calc R
B10 B 0.13794(14) 0.1360(2) 0.6229(2) 0.104(2) Uani 1 d .
H10 H 0.13091(14) 0.0834(2) 0.6233(2) 0.125 Uiso 1 calc R
B11 B 0.17452(14) 0.1658(2) 0.5840(2) 0.0949(15) Uani 1 d .
H11 H 0.19100(14) 0.1328(2) 0.5578(2) 0.114 Uiso 1 calc R
B12 B 0.11502(15) 0.1831(2) 0.5374(2) 0.105(2) Uani 1 d .
H12A H 0.09209(15) 0.1610(2) 0.4819(2) 0.126 Uiso 1 calc R

loop_
_atom_type_symbol
_atom_type_description
_atom_type_scat_dispersion_real
_atom_type_scat_dispersion_imag
_atom_type_scat_source
C C 0.0033 0.0016 'International Tables Vol C Tables 4.2.6.8 and 6.1.1.4'
H H 0.0000 0.0000 'International Tables Vol C Tables 4.2.6.8 and 6.1.1.4'
B B 0.0013 0.0007 'International Tables Vol C Tables 4.2.6.8 and 6.1.1.4'
O O 0.0106 0.0060 'International Tables Vol C Tables 4.2.6.8 and 6.1.1.4'
Na Na 0.0362 0.0249 'International Tables Vol C Tables 4.2.6.8 and 6.1.1.4'
Si Si 0.0817 0.0704 'International Tables Vol C Tables 4.2.6.8 and 6.1.1.4'
Er Er -0.2586 4.9576 'International Tables Vol C Tables 4.2.6.8 and 6.1.1.4'

loop_
_geom_angle_atom_site_label_1
_geom_angle_atom_site_label_2
_geom_angle_atom_site_label_3
_geom_angle
_geom_angle_site_symmetry_1
_geom_angle_site_symmetry_3
Si2 O1 Er1 167.93(11) . 7_557
O1 Er1 C1 98.30(8) 7_557 .
O1 Er1 C12 133.68(8) 7_557 .
C1 Er1 C12 95.74(8) . .
O1 Er1 C23 103.39(9) 7_557 .
C1 Er1 C23 82.02(9) . .
C12 Er1 C23 122.21(9) . .
O1 Er1 C22 83.58(8) 7_557 .
C1 Er1 C22 108.28(8) . .
C12 Er1 C22 132.40(9) . .
C23 Er1 C22 30.92(8) . .
O1 Er1 C13 113.59(7) 7_557 .
C1 Er1 C13 125.24(9) . .
C12 Er1 C13 30.64(8) . .
C23 Er1 C13 127.48(9) . .
C22 Er1 C13 118.15(8) . .
O1 Er1 C11 113.02(8) 7_557 .
C1 Er1 C11 76.49(8) . .
C12 Er1 C11 30.59(9) . .
C23 Er1 C11 139.76(9) . .
C22 Er1 C11 162.30(8) . .
C13 Er1 C11 50.76(8) . .
O1 Er1 C29 132.74(9) 7_557 .
C1 Er1 C29 88.50(8) . .
C12 Er1 C29 91.38(9) . .
C23 Er1 C29 31.12(9) . .
C22 Er1 C29 50.35(9) . .
C13 Er1 C29 99.21(8) . .
C11 Er1 C29 114.04(9) . .
O1 Er1 C21 95.99(8) 7_557 .
C1 Er1 C21 133.49(8) . .
C12 Er1 C21 105.51(8) . .
C23 Er1 C21 51.60(7) . .
C22 Er1 C21 30.58(7) . .
C13 Er1 C21 87.57(8) . .
C11 Er1 C21 135.60(8) . .
C29 Er1 C21 50.89(7) . .
O1 Er1 C28 126.09(8) 7_557 .
C1 Er1 C28 118.19(8) . .
C12 Er1 C28 83.21(9) . .
C23 Er1 C28 50.45(8) . .
C22 Er1 C28 49.29(9) . .
C13 Er1 C28 77.42(9) . .
C11 Er1 C28 113.18(9) . .
C29 Er1 C28 30.22(6) . .
C21 Er1 C28 30.12(8) . .
O1 Er1 C18 86.46(8) 7_557 .
C1 Er1 C18 93.64(8) . .
C12 Er1 C18 48.66(9) . .
C23 Er1 C18 169.68(9) . .
C22 Er1 C18 156.98(7) . .
C13 Er1 C18 48.48(8) . .
C11 Er1 C18 30.04(8) . .
C29 Er1 C18 140.02(9) . .
C21 Er1 C18 131.34(7) . .
C28 Er1 C18 125.64(8) . .
O1 Er1 C19 87.18(7) 7_557 .
C1 Er1 C19 122.29(9) . .
C12 Er1 C19 48.68(8) . .
C23 Er1 C19 152.26(8) . .
C22 Er1 C19 129.39(7) . .
C13 Er1 C19 28.96(8) . .
C11 Er1 C19 49.60(8) . .
C29 Er1 C19 127.75(8) . .
C21 Er1 C19 102.37(7) . .
C28 Er1 C19 102.62(8) . .
C18 Er1 C19 29.03(8) . .
C11 Si1 C4 113.28(14) . .
C11 Si1 C3 109.6(2) . .
C4 Si1 C3 109.6(2) . .
C11 Si1 C2 108.14(14) . .
C4 Si1 C2 107.8(2) . .
C3 Si1 C2 108.34(14) . .
O1 Si2 C21 110.79(10) . .
O1 Si2 C5 110.15(12) . .
C21 Si2 C5 110.19(13) . .
O1 Si2 C6 110.08(14) . .
C21 Si2 C6 108.16(12) . .
C5 Si2 C6 107.39(14) . .
O3 Na1 O3 86.0(2) . 2_556
O3 Na1 O4 88.69(11) . 2_556
O3 Na1 O4 172.32(10) 2_556 2_556
O3 Na1 O4 172.32(10) . .
O3 Na1 O4 88.69(11) 2_556 .
O4 Na1 O4 97.1(2) 2_556 .
O3 Na1 O5 98.49(9) . 2_556
O3 Na1 O5 89.69(9) 2_556 2_556
O4 Na1 O5 85.66(10) 2_556 2_556
O4 Na1 O5 86.97(9) . 2_556
O3 Na1 O5 89.69(9) . .
O3 Na1 O5 98.49(9) 2_556 .
O4 Na1 O5 86.97(9) 2_556 .
O4 Na1 O5 85.66(10) . .
O5 Na1 O5 168.86(15) 2_556 .
O7 Na2 O7 108.5(2) 2_657 .
O7 Na2 O8 125.75(10) 2_657 .
O7 Na2 O8 125.75(10) . .
O7 Na2 O6 92.45(14) 2_657 .
O7 Na2 O6 90.67(14) . .
O8 Na2 O6 87.32(10) . .
O7 Na2 O6 90.67(14) 2_657 2_657
O7 Na2 O6 92.45(14) . 2_657
O8 Na2 O6 87.32(10) . 2_657
O6 Na2 O6 174.6(2) . 2_657
C31 O3 C34 103.5(5) . .
C31 O3 Na1 127.3(4) . .
C34 O3 Na1 127.9(3) . .
C41 O4 C44 106.7(5) . .
C41 O4 Na1 125.9(4) . .
C44 O4 Na1 127.3(3) . .
C51 O5 C54 102.5(3) . .
C51 O5 Na1 127.7(3) . .
C54 O5 Na1 129.6(3) . .
C64 O6 C61 107.2(5) . .
C64 O6 Na2 123.5(3) . .
C61 O6 Na2 129.3(4) . .
C74 O7 C71 103.0(5) . .
C74 O7 Na2 132.5(4) . .
C71 O7 Na2 124.2(3) . .
C81 O8 C81 108.1(4) 2_657 .
C81 O8 Na2 126.0(2) 2_657 .
C81 O8 Na2 126.0(2) . .
B5 C1 B6 62.4(2) . .
B5 C1 B4 61.3(2) . .
B6 C1 B4 111.8(2) . .
B5 C1 C2 107.2(2) . .
B6 C1 C2 59.1(2) . .
B4 C1 C2 106.9(2) . .
B5 C1 B3 110.0(2) . .
B6 C1 B3 109.9(2) . .
B4 C1 B3 60.6(2) . .
C2 C1 B3 59.3(2) . .
B5 C1 Er1 118.5(2) . .
B6 C1 Er1 111.11(15) . .
B4 C1 Er1 127.8(2) . .
C2 C1 Er1 120.12(15) . .
B3 C1 Er1 126.7(2) . .
B7 C2 B6 113.9(2) . .
B7 C2 B11 61.3(2) . .
B6 C2 B11 64.5(2) . .
B7 C2 B3 62.7(2) . .
B6 C2 B3 110.9(3) . .
B11 C2 B3 112.6(2) . .
B7 C2 C1 110.8(2) . .
B6 C2 C1 59.4(2) . .
B11 C2 C1 111.1(3) . .
B3 C2 C1 60.2(2) . .
B7 C2 Si1 122.4(2) . .
B6 C2 Si1 118.1(2) . .
B11 C2 Si1 124.3(2) . .
B3 C2 Si1 115.9(2) . .
C1 C2 Si1 115.63(15) . .
C12 C11 C18 105.2(2) . .
C12 C11 Si1 124.7(2) . .
C18 C11 Si1 129.7(2) . .
C12 C11 Er1 71.6(2) . .
C18 C11 Er1 81.0(2) . .
Si1 C11 Er1 117.57(12) . .
C11 C12 C13 110.8(2) . .
C11 C12 Er1 77.8(2) . .
C13 C12 Er1 77.9(2) . .
C19 C13 C12 108.0(2) . .
C19 C13 Er1 82.3(2) . .
C12 C13 Er1 71.43(15) . .
C15 C14 C19 120.4(3) . .
C14 C15 C16 120.9(3) . .
C17 C16 C15 122.2(3) . .
C16 C17 C18 118.7(3) . .
C17 C18 C19 119.1(2) . .
C17 C18 C11 132.3(2) . .
C19 C18 C11 108.7(2) . .
C17 C18 Er1 121.0(2) . .
C19 C18 Er1 76.2(2) . .
C11 C18 Er1 68.9(2) . .
C13 C19 C14 134.1(3) . .
C13 C19 C18 107.2(2) . .
C14 C19 C18 118.7(3) . .
C13 C19 Er1 68.72(14) . .
C14 C19 Er1 123.6(2) . .
C18 C19 Er1 74.80(14) . .
C22 C21 C28 105.4(2) . .
C22 C21 Si2 123.0(2) . .
C28 C21 Si2 129.2(2) . .
C22 C21 Er1 71.2(2) . .
C28 C21 Er1 77.7(2) . .
Si2 C21 Er1 129.43(12) . .
C23 C22 C21 111.3(2) . .
C23 C22 Er1 73.6(2) . .
C21 C22 Er1 78.2(2) . .
C22 C23 C29 107.0(2) . .
C22 C23 Er1 75.5(2) . .
C29 C23 Er1 78.2(2) . .
C25 C24 C29 120.1(3) . .
C24 C25 C26 120.2(3) . .
C27 C26 C25 122.2(3) . .
C26 C27 C28 119.7(3) . .
C27 C28 C21 133.0(2) . .
C27 C28 C29 118.3(2) . .
C21 C28 C29 108.7(2) . .
C27 C28 Er1 122.8(2) . .
C21 C28 Er1 72.22(15) . .
C29 C28 Er1 71.6(2) . .
C23 C29 C24 133.3(2) . .
C23 C29 C28 107.3(2) . .
C24 C29 C28 119.4(3) . .
C23 C29 Er1 70.6(2) . .
C24 C29 Er1 118.3(2) . .
C28 C29 Er1 78.2(2) . .
O3 C31 C32 114.5(6) . .
C33 C32 C31 106.9(6) . .
C32 C33 C34 109.6(5) . .
C33 C34 O3 104.6(4) . .
O4 C41 C42 112.5(6) . .
C43 C42 C41 103.4(5) . .
C44 C43 C42 103.3(5) . .
O4 C44 C43 113.2(5) . .
O5 C51 C52 111.6(5) . .
C53 C52 C51 103.3(5) . .
C52 C53 C54 109.3(5) . .
C53 C54 O5 106.6(5) . .
C62 C61 O6 106.8(5) . .
C61 C62 C63 108.4(5) . .
C64 C63 C62 103.0(6) . .
O6 C64 C63 114.0(6) . .
O7 C71 C72 112.7(5) . .
C73 C72 C71 105.7(6) . .
C72 C73 C74 106.8(6) . .
O7 C74 C73 110.5(6) . .
C82 C81 O8 110.2(4) . .
C81 C82 C82 104.9(3) . 2_657
C2 B3 C1 60.5(2) . .
C2 B3 B4 107.0(3) . .
C1 B3 B4 59.6(2) . .
C2 B3 B8 104.3(3) . .
C1 B3 B8 107.8(3) . .
B4 B3 B8 61.4(2) . .
C2 B3 B7 58.1(2) . .
C1 B3 B7 107.3(3) . .
B4 B3 B7 107.6(3) . .
B8 B3 B7 58.0(2) . .
C1 B4 B3 59.8(2) . .
C1 B4 B5 58.3(2) . .
B3 B4 B5 107.0(3) . .
C1 B4 B9 106.6(3) . .
B3 B4 B9 107.1(3) . .
B5 B4 B9 60.9(2) . .
C1 B4 B8 106.6(3) . .
B3 B4 B8 59.7(2) . .
B5 B4 B8 107.5(3) . .
B9 B4 B8 59.1(2) . .
C1 B5 B4 60.5(2) . .
C1 B5 B6 59.1(2) . .
B4 B5 B6 108.6(3) . .
C1 B5 B9 107.8(3) . .
B4 B5 B9 60.2(2) . .
B6 B5 B9 108.4(3) . .
C1 B5 B10 107.6(3) . .
B4 B5 B10 109.3(3) . .
B6 B5 B10 60.2(2) . .
B9 B5 B10 60.7(2) . .
C2 B6 C1 61.5(2) . .
C2 B6 B5 106.1(2) . .
C1 B6 B5 58.5(2) . .
C2 B6 B10 104.4(2) . .
C1 B6 B10 107.6(2) . .
B5 B6 B10 60.9(2) . .
C2 B6 B11 57.9(2) . .
C1 B6 B11 107.6(2) . .
B5 B6 B11 106.1(2) . .
B10 B6 B11 57.8(2) . .
C2 B7 B8 107.3(3) . .
C2 B7 B11 59.5(2) . .
B8 B7 B11 109.2(3) . .
C2 B7 B12 106.3(3) . .
B8 B7 B12 60.7(3) . .
B11 B7 B12 59.8(2) . .
C2 B7 B3 59.2(2) . .
B8 B7 B3 60.6(2) . .
B11 B7 B3 108.3(3) . .
B12 B7 B3 108.5(3) . .
B7 B8 B9 107.8(3) . .
B7 B8 B3 61.4(2) . .
B9 B8 B3 106.9(3) . .
B7 B8 B12 61.3(3) . .
B9 B8 B12 58.8(3) . .
B3 B8 B12 109.6(3) . .
B7 B8 B4 108.4(3) . .
B9 B8 B4 59.7(2) . .
B3 B8 B4 58.9(2) . .
B12 B8 B4 107.5(3) . .
B12 B9 B8 60.8(3) . .
B12 B9 B4 110.3(3) . .
B8 B9 B4 61.2(2) . .
B12 B9 B5 108.7(3) . .
B8 B9 B5 107.5(3) . .
B4 B9 B5 58.9(2) . .
B12 B9 B10 60.0(3) . .
B8 B9 B10 107.8(3) . .
B4 B9 B10 107.7(3) . .
B5 B9 B10 60.0(2) . .
B11 B10 B12 59.9(2) . .
B11 B10 B6 62.1(2) . .
B12 B10 B6 109.0(3) . .
B11 B10 B5 107.9(3) . .
B12 B10 B5 106.4(3) . .
B6 B10 B5 58.9(2) . .
B11 B10 B9 105.7(3) . .
B12 B10 B9 57.8(3) . .
B6 B10 B9 106.3(3) . .
B5 B10 B9 59.3(2) . .
C2 B11 B7 59.2(2) . .
C2 B11 B10 106.1(3) . .
B7 B11 B10 109.5(3) . .
C2 B11 B12 107.2(3) . .
B7 B11 B12 61.3(2) . .
B10 B11 B12 61.0(2) . .
C2 B11 B6 57.6(2) . .
B7 B11 B6 106.7(3) . .
B10 B11 B6 60.2(2) . .
B12 B11 B6 108.3(3) . .
B9 B12 B11 108.5(3) . .
B9 B12 B10 62.2(3) . .
B11 B12 B10 59.2(2) . .
B9 B12 B8 60.4(3) . .
B11 B12 B8 106.2(3) . .
B10 B12 B8 109.1(3) . .
B9 B12 B7 106.5(3) . .
B11 B12 B7 58.9(2) . .
B10 B12 B7 106.3(3) . .
B8 B12 B7 58.0(3) . .

loop_
_geom_bond_atom_site_label_1
_geom_bond_atom_site_label_2
_geom_bond_distance
_geom_bond_site_symmetry_2
O1 Si2 1.605(2) .
O1 Er1 2.051(2) 7_557
Er1 O1 2.051(2) 7_557
Er1 C1 2.566(2) .
Er1 C12 2.611(3) .
Er1 C23 2.614(3) .
Er1 C22 2.639(3) .
Er1 C13 2.693(3) .
Er1 C11 2.690(3) .
Er1 C29 2.712(3) .
Er1 C21 2.728(3) .
Er1 C28 2.798(3) .
Er1 C18 2.847(3) .
Er1 C19 2.864(2) .
Si1 C11 1.841(3) .
Si1 C4 1.848(5) .
Si1 C3 1.877(4) .
Si1 C2 1.893(3) .
Si2 C21 1.863(2) .
Si2 C5 1.872(3) .
Si2 C6 1.871(3) .
Na1 O3 2.428(3) .
Na1 O3 2.428(3) 2_556
Na1 O4 2.459(3) 2_556
Na1 O4 2.459(3) .
Na1 O5 2.457(2) 2_556
Na1 O5 2.457(2) .
Na2 O7 2.282(4) 2_657
Na2 O7 2.282(4) .
Na2 O8 2.315(4) .
Na2 O6 2.377(4) .
Na2 O6 2.377(4) 2_657
O3 C31 1.307(7) .
O3 C34 1.455(6) .
O4 C41 1.309(6) .
O4 C44 1.347(8) .
O5 C51 1.355(6) .
O5 C54 1.433(7) .
O6 C64 1.330(8) .
O6 C61 1.436(7) .
O7 C74 1.312(7) .
O7 C71 1.374(7) .
O8 C81 1.403(5) 2_657
O8 C81 1.403(5) .
C1 B5 1.693(5) .
C1 B6 1.705(5) .
C1 B4 1.733(4) .
C1 C2 1.741(4) .
C1 B3 1.737(4) .
C2 B7 1.699(4) .
C2 B6 1.699(5) .
C2 B11 1.704(5) .
C2 B3 1.721(5) .
C11 C12 1.400(4) .
C11 C18 1.443(4) .
C12 C13 1.403(3) .
C13 C19 1.399(4) .
C14 C15 1.338(5) .
C14 C19 1.425(4) .
C15 C16 1.398(4) .
C16 C17 1.356(4) .
C17 C18 1.427(4) .
C18 C19 1.431(4) .
C21 C22 1.418(3) .
C21 C28 1.438(4) .
C22 C23 1.400(3) .
C23 C29 1.432(4) .
C24 C25 1.336(5) .
C24 C29 1.428(4) .
C25 C26 1.408(4) .
C26 C27 1.358(5) .
C27 C28 1.405(4) .
C28 C29 1.439(3) .
C31 C32 1.379(10) .
C32 C33 1.278(7) .
C33 C34 1.453(9) .
C41 C42 1.459(10) .
C42 C43 1.464(8) .
C43 C44 1.427(8) .
C51 C52 1.425(7) .
C52 C53 1.358(8) .
C53 C54 1.438(6) .
C61 C62 1.411(10) .
C62 C63 1.464(9) .
C63 C64 1.407(9) .
C71 C72 1.381(8) .
C72 C73 1.311(9) .
C73 C74 1.448(9) .
C81 C82 1.363(7) .
C82 C82 1.548(11) 2_657
B3 B4 1.750(6) .
B3 B8 1.766(5) .
B3 B7 1.779(5) .
B4 B5 1.746(6) .
B4 B9 1.770(6) .
B4 B8 1.795(6) .
B5 B6 1.760(6) .
B5 B9 1.782(5) .
B5 B10 1.795(6) .
B6 B10 1.782(5) .
B6 B11 1.815(5) .
B7 B8 1.718(7) .
B7 B11 1.735(6) .
B7 B12 1.776(6) .
B8 B9 1.759(7) .
B8 B12 1.766(6) .
B9 B12 1.731(7) .
B9 B10 1.808(7) .
B10 B11 1.739(7) .
B10 B12 1.770(6) .
B11 B12 1.752(6) .
